data_2203432
loop_
_publ_author_name
'Gainsford, Graeme J.'
'Luboradzki, Roman'
'Pakulski, Zbigniew'

_publ_section_title
;
 (5-Methoxycarbonyl)pentyl \a-<small>D</small>-mannopyranoside
;
_journal_issue 4
_journal_name_full 'Acta Crystallographica Section E'
_journal_page_first o666
_journal_page_last o668
_journal_paper_doi 10.1107/S1600536804005987
_journal_volume 60
_journal_year 2004
_chemical_formula_iupac 'C13 H24 O8'
_chemical_formula_moiety 'C13 H24 O8'
_chemical_formula_structural '(C7 H13 O3)(C6 H11 O5)'
_chemical_formula_sum 'C13 H24 O8'
_chemical_formula_weight 308.32
_chemical_name_systematic
;
(5-methoxycarbonyl)pentyl \a-D-mannopyranoside
;
_space_group_IT_number 19
_symmetry_cell_setting orthorhombic
_symmetry_space_group_name_Hall 'P 2ac 2ab'
_symmetry_space_group_name_H-M 'P 21 21 21'
_atom_sites_solution_hydrogens geom
_atom_sites_solution_primary direct
_atom_sites_solution_secondary difmap
_audit_creation_method SHELXL
_cell_angle_alpha 90.00
_cell_angle_beta 90.00
_cell_angle_gamma 90.00
_cell_formula_units_Z 4
_cell_length_a 6.1389(2)
_cell_length_b 7.2316(2)
_cell_length_c 33.9218(14)
_cell_measurement_reflns_used 969
_cell_measurement_temperature 293(2)
_cell_measurement_theta_max 23.817
_cell_measurement_theta_min 0.998
_cell_volume 1505.93(9)
_computing_cell_refinement 'DENZO and SCALEPAK (Otwinowski & Minor, 1997)'
_computing_data_collection KappaCCD
_computing_data_reduction 'DENZO and SCALEPAK (Otwinowski & Minor, 1997)'
_computing_molecular_graphics 'Ortep3 (Farrugia, 1997)'
_computing_publication_material 'SHELXL-97 (Sheldrick, 1997), PLATON (Spek, 2003)'
_computing_structure_refinement 'SHELXL-97 (Sheldrick, 1997)'
_computing_structure_solution 'SHELXS-97 (Sheldrick, 1997)'
_diffrn_ambient_temperature 293(2)
_diffrn_measured_fraction_theta_full 0.924
_diffrn_measured_fraction_theta_max 0.924
_diffrn_measurement_device 'Nonius KappaCCD'
_diffrn_measurement_method '\f and \w'
_diffrn_radiation_monochromator graphite
_diffrn_radiation_type MoK\a
_diffrn_radiation_wavelength 0.71073
_diffrn_reflns_av_R_equivalents 0.032
_diffrn_reflns_av_sigmaI/netI 0.054
_diffrn_reflns_limit_h_max 6
_diffrn_reflns_limit_h_min -6
_diffrn_reflns_limit_k_max 8
_diffrn_reflns_limit_k_min -8
_diffrn_reflns_limit_l_max 38
_diffrn_reflns_limit_l_min -37
_diffrn_reflns_number 2049
_diffrn_reflns_theta_full 23.79
_diffrn_reflns_theta_max 23.79
_diffrn_reflns_theta_min 3.06
_diffrn_standards_decay_% 0
_diffrn_standards_number 0
_exptl_absorpt_coefficient_mu 0.113
_exptl_absorpt_correction_type none
_exptl_crystal_colour colourless
_exptl_crystal_density_diffrn 1.360
_exptl_crystal_density_method 'not measured'
_exptl_crystal_description 'poor quality, needle'
_exptl_crystal_F_000 664
_exptl_crystal_size_max 1.0
_exptl_crystal_size_mid 0.2
_exptl_crystal_size_min 0.1
_refine_diff_density_max 0.146
_refine_diff_density_min -0.161
_refine_ls_extinction_method none
_refine_ls_goodness_of_fit_ref 1.123
_refine_ls_hydrogen_treatment constr
_refine_ls_matrix_type full
_refine_ls_number_parameters 196
_refine_ls_number_reflns 1283
_refine_ls_number_restraints 0
_refine_ls_restrained_S_all 1.123
_refine_ls_R_factor_all 0.0577
_refine_ls_R_factor_gt 0.0441
_refine_ls_shift/esd_mean 0.000
_refine_ls_shift/su_max 0.000
_refine_ls_shift/su_mean 0.000
_refine_ls_structure_factor_coef Fsqd
_refine_ls_weighting_details 'calc w = 1/[\s^2^(Fo^2^)+(0.0321P)^2^+0.3006P] where P = (Fo^2^+2Fc^2^)/3'
_refine_ls_weighting_scheme calc
_refine_ls_wR_factor_gt 0.0803
_refine_ls_wR_factor_ref 0.0837
_reflns_number_gt 1112
_reflns_number_total 1283
_reflns_threshold_expression >2sigma(I)
_cod_data_source_file fl6092.cif
_cod_data_source_block I
_cod_depositor_comments
;
The following automatic conversions were performed:
'_geom_bond_publ_flag' value 'Y' changed to 'y' according to
'/home/saulius/struct/CIF-dictionaries/cif_core.dic' dictionary named
'cif_core.dic' version 2.4.1 from 2010-06-29 (2
times).

'_geom_angle_publ_flag' value 'Y' changed to 'y' according to
'/home/saulius/struct/CIF-dictionaries/cif_core.dic' dictionary named
'cif_core.dic' version 2.4.1 from 2010-06-29 (2
times).

'_geom_torsion_publ_flag' value 'Y' changed to 'y' according to
'/home/saulius/struct/CIF-dictionaries/cif_core.dic' dictionary named
'cif_core.dic' version 2.4.1 from 2010-06-29 (2 times).

Automatic conversion script
Id: cif_fix_enum 1527 2010-12-29 10:47:43Z saulius 

The following automatic conversions were performed:

'_geom_bond_publ_flag' value 'Y' changed to 'y' according to
/home/saulius/struct/CIF-dictionaries/cif_core.dic dictionary named
'cif_core.dic' version 2.4.1 from 2010-06-29 (2
times).

'_geom_angle_publ_flag' value 'Y' changed to 'y' according
to /home/saulius/struct/CIF-dictionaries/cif_core.dic dictionary
named 'cif_core.dic' version 2.4.1 from 2010-06-29 (2
times).

'_geom_torsion_publ_flag' value 'Y' changed to 'y' according
to /home/saulius/struct/CIF-dictionaries/cif_core.dic dictionary
named 'cif_core.dic' version 2.4.1 from 2010-06-29 (2 times).

Automatic conversion script
Id: cif_fix_values 1715 2011-07-08 13:25:40Z adriana 
;
_cod_original_sg_symbol_H-M 'P21 21 21'
_cod_database_code 2203432
_cod_database_fobs_code 2203432

loop_
_symmetry_equiv_pos_as_xyz
'x, y, z'
'-x+1/2, -y, z+1/2'
'x+1/2, -y+1/2, -z'
'-x, y+1/2, -z+1/2'

loop_
_atom_site_label
_atom_site_fract_x
_atom_site_fract_y
_atom_site_fract_z
_atom_site_U_iso_or_equiv
_atom_site_adp_type
_atom_site_calc_flag
_atom_site_refinement_flags
_atom_site_occupancy
_atom_site_type_symbol
O1 0.5505(3) 0.7920(3) 0.89028(7) 0.0234(6) Uani d . 1 O
O2 0.4891(5) 0.8553(3) 0.99513(8) 0.0430(8) Uani d . 1 O
H2O 0.5203 0.7539 1.0043 0.064 Uiso calc R 1 H
O3 0.0933(4) 0.9911(3) 0.97456(7) 0.0311(6) Uani d . 1 O
H3O -0.0190 1.0298 0.9644 0.047 Uiso calc R 1 H
O4 0.2529(4) 1.3223(3) 0.93026(8) 0.0380(7) Uani d . 1 O
H4O 0.1462 1.3375 0.9444 0.057 Uiso calc R 1 H
O5 0.7204(4) 1.0172(3) 0.92888(7) 0.0307(6) Uani d . 1 O
O6 0.8357(4) 1.3599(3) 0.95382(8) 0.0344(7) Uani d . 1 O
H6O 0.7624 1.4181 0.9698 0.052 Uiso calc R 1 H
O7 0.2195(4) 0.7309(3) 0.68609(7) 0.0280(6) Uani d . 1 O
O8 -0.1069(4) 0.8327(3) 0.70585(8) 0.0278(6) Uani d . 1 O
C1 0.6179(6) 0.8404(4) 0.92840(11) 0.0292(9) Uani d . 1 C
H1 0.7232 0.7480 0.9375 0.035 Uiso calc R 1 H
C2 0.4203(7) 0.8340(4) 0.95530(11) 0.0330(10) Uani d . 1 C
H2 0.3441 0.7158 0.9521 0.040 Uiso calc R 1 H
C3 0.2667(6) 0.9933(5) 0.94586(11) 0.0310(9) Uani d . 1 C
H3 0.2038 0.9725 0.9197 0.037 Uiso calc R 1 H
C4 0.3834(6) 1.1777(4) 0.94572(12) 0.0313(9) Uani d . 1 C
H4 0.4317 1.2089 0.9724 0.018(9) Uiso calc R 1 H
C5 0.5785(6) 1.1672(4) 0.91807(11) 0.0301(9) Uani d . 1 C
H5 0.5251 1.1452 0.8912 0.036 Uiso calc R 1 H
C6 0.7158(6) 1.3395(4) 0.91784(11) 0.0332(10) Uani d . 1 C
H6A 0.8167 1.3345 0.8959 0.040 Uiso calc R 1 H
H6B 0.6226 1.4465 0.9142 0.040 Uiso calc R 1 H
C7 0.7250(5) 0.7876(4) 0.86223(11) 0.0241(8) Uani d . 1 C
H7A 0.8434 0.7119 0.8721 0.029 Uiso calc R 1 H
H7B 0.7798 0.9116 0.8578 0.029 Uiso calc R 1 H
C8 0.6385(5) 0.7077(4) 0.82430(10) 0.0217(8) Uani d . 1 C
H8A 0.5924 0.5813 0.8290 0.026 Uiso calc R 1 H
H8B 0.7552 0.7046 0.8050 0.026 Uiso calc R 1 H
C9 0.4475(5) 0.8163(5) 0.80722(10) 0.0244(9) Uani d . 1 C
H9A 0.3246 0.8065 0.8251 0.029 Uiso calc R 1 H
H9B 0.4877 0.9458 0.8056 0.029 Uiso calc R 1 H
C10 0.3774(5) 0.7508(4) 0.76666(11) 0.0223(8) Uani d . 1 C
H10A 0.4956 0.7710 0.7482 0.027 Uiso calc R 1 H
H10B 0.3488 0.6190 0.7677 0.027 Uiso calc R 1 H
C11 0.1756(5) 0.8496(5) 0.75192(10) 0.0235(9) Uani d . 1 C
H11A 0.0567 0.8246 0.7700 0.028 Uiso calc R 1 H
H11B 0.2027 0.9818 0.7524 0.028 Uiso calc R 1 H
C12 0.1057(5) 0.7967(4) 0.71127(11) 0.0198(8) Uani d . 1 C
C13 -0.1923(5) 0.7959(5) 0.66689(11) 0.0325(10) Uani d . 1 C
H13A -0.1470 0.8921 0.6492 0.049 Uiso calc R 1 H
H13B -0.3485 0.7922 0.6679 0.049 Uiso calc R 1 H
H13C -0.1382 0.6791 0.6577 0.049 Uiso calc R 1 H

loop_
_atom_site_aniso_label
_atom_site_aniso_U_11
_atom_site_aniso_U_22
_atom_site_aniso_U_33
_atom_site_aniso_U_12
_atom_site_aniso_U_13
_atom_site_aniso_U_23
O1 0.0418(14) 0.0163(12) 0.0119(15) 0.0010(11) 0.0010(11) -0.0028(10)
O2 0.106(2) 0.0135(12) 0.0097(17) 0.0153(15) -0.0038(15) 0.0031(11)
O3 0.0597(17) 0.0182(12) 0.0154(16) 0.0040(13) 0.0077(14) 0.0042(11)
O4 0.0696(19) 0.0150(13) 0.0294(19) 0.0097(13) 0.0128(14) 0.0107(12)
O5 0.0645(16) 0.0099(11) 0.0178(15) -0.0025(11) -0.0072(13) 0.0020(10)
O6 0.0640(17) 0.0200(13) 0.0194(19) -0.0081(12) 0.0068(13) -0.0080(11)
O7 0.0279(13) 0.0366(15) 0.0194(16) 0.0007(12) 0.0032(11) -0.0085(11)
O8 0.0243(13) 0.0378(14) 0.0212(17) 0.0054(12) -0.0007(11) -0.0073(12)
C1 0.066(3) 0.0082(16) 0.014(2) 0.0000(17) -0.0072(19) -0.0036(16)
C2 0.077(3) 0.0110(17) 0.011(2) 0.0020(19) 0.005(2) 0.0010(16)
C3 0.068(3) 0.0149(17) 0.010(2) 0.0006(18) 0.001(2) 0.0047(16)
C4 0.071(3) 0.0107(17) 0.013(2) 0.0028(18) 0.002(2) 0.0021(16)
C5 0.067(3) 0.0117(17) 0.011(2) 0.0030(19) -0.0025(19) 0.0020(16)
C6 0.074(3) 0.0125(17) 0.013(2) 0.0036(19) 0.006(2) 0.0012(15)
C7 0.039(2) 0.0191(18) 0.014(2) -0.0024(17) 0.0025(16) 0.0012(15)
C8 0.0331(19) 0.0210(17) 0.011(2) -0.0026(16) 0.0048(15) -0.0036(16)
C9 0.038(2) 0.0184(18) 0.017(2) -0.0027(17) 0.0032(15) -0.0036(15)
C10 0.0272(18) 0.0190(18) 0.021(2) -0.0041(16) 0.0004(15) -0.0024(16)
C11 0.0270(19) 0.0244(18) 0.019(2) -0.0062(15) 0.0078(16) -0.0042(16)
C12 0.0246(19) 0.0140(16) 0.021(2) -0.0027(15) 0.0051(16) 0.0000(16)
C13 0.027(2) 0.043(2) 0.027(3) 0.0042(18) -0.0019(17) -0.0081(19)

loop_
_atom_type_symbol
_atom_type_description
_atom_type_scat_dispersion_real
_atom_type_scat_dispersion_imag
_atom_type_scat_source
C C 0.0033 0.0016 'International Tables Vol C Tables 4.2.6.8 and 6.1.1.4'
H H 0.0000 0.0000 'International Tables Vol C Tables 4.2.6.8 and 6.1.1.4'
O O 0.0106 0.0060 'International Tables Vol C Tables 4.2.6.8 and 6.1.1.4'

loop_
_geom_angle_atom_site_label_1
_geom_angle_atom_site_label_2
_geom_angle_atom_site_label_3
_geom_angle
_geom_angle_publ_flag
C1 O1 C7 113.4(3) ?
C2 O2 H2O 109.5 ?
C3 O3 H3O 109.5 ?
C4 O4 H4O 109.5 ?
C1 O5 C5 114.0(3) ?
C6 O6 H6O 109.5 ?
C12 O8 C13 116.2(3) ?
O1 C1 O5 111.4(3) ?
O1 C1 C2 108.1(3) y
O5 C1 C2 111.9(3) y
O1 C1 H1 108.4 ?
O5 C1 H1 108.4 ?
C2 C1 H1 108.4 ?
O2 C2 C1 109.3(3) ?
O2 C2 C3 107.5(3) ?
C1 C2 C3 110.2(3) ?
O2 C2 H2 109.9 ?
C1 C2 H2 109.9 ?
C3 C2 H2 109.9 ?
O3 C3 C4 111.2(3) ?
O3 C3 C2 107.9(3) ?
C4 C3 C2 112.0(3) ?
O3 C3 H3 108.6 ?
C4 C3 H3 108.6 ?
C2 C3 H3 108.6 ?
O4 C4 C3 112.6(3) ?
O4 C4 C5 104.7(3) ?
C3 C4 C5 109.3(3) ?
O4 C4 H4 110.1 ?
C3 C4 H4 110.1 ?
C5 C4 H4 110.1 ?
O5 C5 C6 106.7(3) ?
O5 C5 C4 110.9(3) ?
C6 C5 C4 113.7(3) ?
O5 C5 H5 108.5 ?
C6 C5 H5 108.5 ?
C4 C5 H5 108.5 ?
O6 C6 C5 111.6(3) ?
O6 C6 H6A 109.3 ?
C5 C6 H6A 109.3 ?
O6 C6 H6B 109.3 ?
C5 C6 H6B 109.3 ?
H6A C6 H6B 108.0 ?
O1 C7 C8 108.2(3) ?
O1 C7 H7A 110.1 ?
C8 C7 H7A 110.1 ?
O1 C7 H7B 110.1 ?
C8 C7 H7B 110.1 ?
H7A C7 H7B 108.4 ?
C7 C8 C9 113.4(3) ?
C7 C8 H8A 108.9 ?
C9 C8 H8A 108.9 ?
C7 C8 H8B 108.9 ?
C9 C8 H8B 108.9 ?
H8A C8 H8B 107.7 ?
C10 C9 C8 113.7(3) ?
C10 C9 H9A 108.8 ?
C8 C9 H9A 108.8 ?
C10 C9 H9B 108.8 ?
C8 C9 H9B 108.8 ?
H9A C9 H9B 107.7 ?
C11 C10 C9 112.6(3) ?
C11 C10 H10A 109.1 ?
C9 C10 H10A 109.1 ?
C11 C10 H10B 109.1 ?
C9 C10 H10B 109.1 ?
H10A C10 H10B 107.8 ?
C12 C11 C10 114.7(3) ?
C12 C11 H11A 108.6 ?
C10 C11 H11A 108.6 ?
C12 C11 H11B 108.6 ?
C10 C11 H11B 108.6 ?
H11A C11 H11B 107.6 ?
O7 C12 O8 123.0(3) ?
O7 C12 C11 126.2(3) ?
O8 C12 C11 110.8(3) ?
O8 C13 H13A 109.5 ?
O8 C13 H13B 109.5 ?
H13A C13 H13B 109.5 ?
O8 C13 H13C 109.5 ?
H13A C13 H13C 109.5 ?
H13B C13 H13C 109.5 ?

loop_
_geom_bond_atom_site_label_1
_geom_bond_atom_site_label_2
_geom_bond_distance
_geom_bond_publ_flag
O1 C1 1.402(4) y
O1 C7 1.433(4) ?
O2 C2 1.424(4) ?
O2 H2O 0.8200 ?
O3 C3 1.443(4) ?
O3 H3O 0.8200 ?
O4 C4 1.418(4) ?
O4 H4O 0.8200 ?
O5 C1 1.425(4) ?
O5 C5 1.439(4) ?
O6 C6 1.433(4) ?
O6 H6O 0.8200 ?
O7 C12 1.202(4) ?
O8 C12 1.344(4) y
O8 C13 1.446(4) ?
C1 C2 1.519(5) ?
C1 H1 0.9800 ?
C2 C3 1.523(5) ?
C2 H2 0.9800 ?
C3 C4 1.514(5) ?
C3 H3 0.9800 ?
C4 C5 1.523(5) ?
C4 H4 0.9800 ?
C5 C6 1.505(5) ?
C5 H5 0.9800 ?
C6 H6A 0.9700 ?
C6 H6B 0.9700 ?
C7 C8 1.507(5) ?
C7 H7A 0.9700 ?
C7 H7B 0.9700 ?
C8 C9 1.525(5) ?
C8 H8A 0.9700 ?
C8 H8B 0.9700 ?
C9 C10 1.517(5) ?
C9 H9A 0.9700 ?
C9 H9B 0.9700 ?
C10 C11 1.515(4) ?
C10 H10A 0.9700 ?
C10 H10B 0.9700 ?
C11 C12 1.494(5) ?
C11 H11A 0.9700 ?
C11 H11B 0.9700 ?
C13 H13A 0.9600 ?
C13 H13B 0.9600 ?
C13 H13C 0.9600 ?

loop_
_geom_torsion_atom_site_label_1
_geom_torsion_atom_site_label_2
_geom_torsion_atom_site_label_3
_geom_torsion_atom_site_label_4
_geom_torsion
_geom_torsion_publ_flag
C7 O1 C1 O5 58.4(4) ?
C7 O1 C1 C2 -178.2(2) y
C5 O5 C1 O1 63.9(4) ?
C5 O5 C1 C2 -57.2(4) ?
O1 C1 C2 O2 171.4(2) ?
O5 C1 C2 O2 -65.6(3) ?
O1 C1 C2 C3 -70.7(3) ?
O5 C1 C2 C3 52.4(4) ?
O2 C2 C3 O3 -55.6(4) ?
C1 C2 C3 O3 -174.6(3) ?
O2 C2 C3 C4 67.0(4) ?
C1 C2 C3 C4 -52.0(4) ?
O3 C3 C4 O4 -69.8(4) ?
C2 C3 C4 O4 169.5(3) ?
O3 C3 C4 C5 174.4(3) ?
C2 C3 C4 C5 53.7(4) ?
C1 O5 C5 C6 -176.7(3) ?
C1 O5 C5 C4 58.9(4) ?
O4 C4 C5 O5 -176.5(3) ?
C3 C4 C5 O5 -55.7(4) ?
O4 C4 C5 C6 63.3(4) ?
C3 C4 C5 C6 -175.9(3) ?
O5 C5 C6 O6 -51.4(4) ?
C4 C5 C6 O6 71.2(4) ?
C1 O1 C7 C8 171.9(2) ?
O1 C7 C8 C9 58.3(4) ?
C7 C8 C9 C10 173.0(3) ?
C8 C9 C10 C11 175.0(3) ?
C9 C10 C11 C12 177.2(3) ?
C13 O8 C12 O7 -2.8(5) ?
C13 O8 C12 C11 177.0(3) ?
C10 C11 C12 O7 -23.0(5) ?
C10 C11 C12 O8 157.1(3) y

loop_
_cod_related_entry_id
_cod_related_entry_database
_cod_related_entry_code
1 ChemSpider 21174391
